data_4301922
loop_
_publ_author_name
'Norihisa Hoshino'
'Ayuk M. Ako'
'Annie K. Powell'
'Hiroki Oshio'

_publ_section_title
;
Molecular Magnets Containing Wheel Motifs
;
_journal_name_full 'Inorganic Chemistry'
_journal_page_first 3396
_journal_page_last 3407
_journal_paper_doi 10.1021/ic801776w
_journal_volume 48
_journal_year 2009
_chemical_formula_moiety 'C66 H84 Br6 Fe7 N6 O24 2+, (Cl 2-)2, (H2O)6'
_chemical_formula_sum 'C66 H96 Br6 Cl2 Fe7 N6 O30'
_chemical_formula_weight 2394.80
_chemical_name_common '[Fe(II)7(Hbmsae)6(OMe)6]Cl2.6H2O (6)'
_chemical_name_systematic
; 
 ? 
;
_space_group_IT_number 148
_symmetry_cell_setting trigonal
_symmetry_space_group_name_Hall '-R 3'
_symmetry_space_group_name_H-M 'R -3 :H'
_atom_sites_solution_hydrogens geom
_atom_sites_solution_primary direct
_atom_sites_solution_secondary difmap
_audit_creation_method SHELXL-97
_cell_angle_alpha 90.00
_cell_angle_beta 90.00
_cell_angle_gamma 120.00
_cell_formula_units_Z 3
_cell_length_a 14.8631(7)
_cell_length_b 14.8631(7)
_cell_length_c 36.460(3)
_cell_measurement_reflns_used 5732
_cell_measurement_temperature 200(2)
_cell_measurement_theta_max 27.672
_cell_measurement_theta_min 2.738
_cell_volume 6975.4(7)
_computing_cell_refinement 'Bruker SMART'
_computing_data_collection 'Bruker SMART'
_computing_data_reduction 'Bruker SAINT'
_computing_molecular_graphics 'Bruker SHELXTL'
_computing_publication_material 'Bruker SHELXTL'
_computing_structure_refinement 'Bruker SHELXTL'
_computing_structure_solution 'Bruker SHELXTL'
_diffrn_ambient_temperature 200(2)
_diffrn_detector_area_resol_mean 8.366
_diffrn_measured_fraction_theta_full 0.995
_diffrn_measured_fraction_theta_max 0.928
_diffrn_measurement_device_type 'CCD area detector'
_diffrn_measurement_method 'phi and omega scans'
_diffrn_radiation_monochromator graphite
_diffrn_radiation_source 'fine-focus sealed tube'
_diffrn_radiation_type MoK\a
_diffrn_radiation_wavelength 0.71073
_diffrn_reflns_av_R_equivalents 0.0638
_diffrn_reflns_av_sigmaI/netI 0.0565
_diffrn_reflns_limit_h_max 18
_diffrn_reflns_limit_h_min -18
_diffrn_reflns_limit_k_max 19
_diffrn_reflns_limit_k_min -8
_diffrn_reflns_limit_l_max 43
_diffrn_reflns_limit_l_min -47
_diffrn_reflns_number 11388
_diffrn_reflns_theta_full 25.00
_diffrn_reflns_theta_max 28.00
_diffrn_reflns_theta_min 1.68
_exptl_absorpt_coefficient_mu 3.772
_exptl_absorpt_correction_T_max 0.8338
_exptl_absorpt_correction_T_min 0.5192
_exptl_absorpt_correction_type empirical
_exptl_absorpt_process_details 'Bruker SADABS'
_exptl_crystal_colour 'dark red'
_exptl_crystal_density_diffrn 1.710
_exptl_crystal_density_method 'not measured'
_exptl_crystal_description plate
_exptl_crystal_F_000 3600
_exptl_crystal_size_max 0.20
_exptl_crystal_size_mid 0.12
_exptl_crystal_size_min 0.05
_refine_diff_density_max 1.706
_refine_diff_density_min -0.837
_refine_diff_density_rms 0.178
_refine_ls_extinction_method none
_refine_ls_goodness_of_fit_ref 1.071
_refine_ls_hydrogen_treatment constr
_refine_ls_matrix_type full
_refine_ls_number_parameters 180
_refine_ls_number_reflns 3471
_refine_ls_number_restraints 0
_refine_ls_restrained_S_all 1.071
_refine_ls_R_factor_all 0.0809
_refine_ls_R_factor_gt 0.0663
_refine_ls_shift/su_max 0.001
_refine_ls_shift/su_mean 0.000
_refine_ls_structure_factor_coef Fsqd
_refine_ls_weighting_details 'calc w=1/[s^2^(Fo^2^)+(0.1375P)^2^+0.0000P] where P=(Fo^2^+2Fc^2^)/3'
_refine_ls_weighting_scheme calc
_refine_ls_wR_factor_gt 0.2075
_refine_ls_wR_factor_ref 0.2158
_reflns_number_gt 2554
_reflns_number_total 3471
_reflns_threshold_expression >2sigma(I)
_cod_data_source_file ic801776w_si_001_1.cif
_cod_data_source_block xray6
_cod_depositor_comments
;
The following automatic conversions were performed:
'_symmetry_cell_setting' value 'Trigonal' changed to 'trigonal' according
to '/home/saulius/struct/CIF-dictionaries/cif_core.dic' dictionary named
'cif_core.dic' version 2.4.1 from 2010-06-29.

Automatic conversion script
Id: cif_fix_enum 1527 2010-12-29 10:47:43Z saulius 
;
_cod_original_sg_symbol_H-M 'R -3'
_cod_database_code 4301922

loop_
_symmetry_equiv_pos_as_xyz
'x, y, z'
'-y, x-y, z'
'-x+y, -x, z'
'x+2/3, y+1/3, z+1/3'
'-y+2/3, x-y+1/3, z+1/3'
'-x+y+2/3, -x+1/3, z+1/3'
'x+1/3, y+2/3, z+2/3'
'-y+1/3, x-y+2/3, z+2/3'
'-x+y+1/3, -x+2/3, z+2/3'
'-x, -y, -z'
'y, -x+y, -z'
'x-y, x, -z'
'-x+2/3, -y+1/3, -z+1/3'
'y+2/3, -x+y+1/3, -z+1/3'
'x-y+2/3, x+1/3, -z+1/3'
'-x+1/3, -y+2/3, -z+2/3'
'y+1/3, -x+y+2/3, -z+2/3'
'x-y+1/3, x+2/3, -z+2/3'

loop_
_atom_site_label
_atom_site_type_symbol
_atom_site_fract_x
_atom_site_fract_y
_atom_site_fract_z
_atom_site_U_iso_or_equiv
_atom_site_adp_type
_atom_site_occupancy
_atom_site_symmetry_multiplicity
_atom_site_calc_flag
_atom_site_refinement_flags
_atom_site_disorder_assembly
_atom_site_disorder_group
Fe1 Fe 0.6667 0.3333 0.3333 0.0272(4) Uani 1 6 d S . .
Fe2 Fe 0.78230(5) 0.57902(5) 0.32398(2) 0.0327(3) Uani 1 1 d . . .
Br1 Br 0.78712(7) 0.91590(5) 0.469147(19) 0.0644(3) Uani 1 1 d . . .
Cl1 Cl 1.0000 1.0000 0.22809(10) 0.0768(9) Uani 1 3 d S . .
O1 O 0.6678(2) 0.5856(2) 0.35475(9) 0.0351(8) Uani 1 1 d . . .
O2 O 0.2982(5) 0.5224(5) 0.36698(19) 0.0839(16) Uani 1 1 d . . .
H2 H 0.2405 0.5188 0.3700 0.126 Uiso 1 1 calc R . .
O3 O 0.8612(3) 0.7216(3) 0.36348(11) 0.0439(9) Uani 1 1 d . . .
O4 O 0.6502(2) 0.4504(2) 0.30447(9) 0.0332(7) Uani 1 1 d . . .
N1 N 0.4660(3) 0.4858(3) 0.38638(13) 0.0409(10) Uani 1 1 d . . .
C1 C 0.6875(4) 0.6508(4) 0.38283(14) 0.0348(10) Uani 1 1 d . . .
C2 C 0.7939(4) 0.7303(4) 0.38698(16) 0.0415(12) Uani 1 1 d . . .
C3 C 0.8224(5) 0.8063(4) 0.41269(16) 0.0436(12) Uani 1 1 d . . .
H3 H 0.8929 0.8598 0.4151 0.052 Uiso 1 1 calc R . .
C4 C 0.7462(5) 0.8038(4) 0.43528(16) 0.0484(14) Uani 1 1 d . . .
C5 C 0.6445(5) 0.7270(5) 0.43348(16) 0.0477(14) Uani 1 1 d . . .
H5 H 0.5944 0.7262 0.4498 0.057 Uiso 1 1 calc R . .
C6 C 0.6157(4) 0.6483(4) 0.40655(14) 0.0396(12) Uani 1 1 d . . .
C7 C 0.5081(4) 0.5655(4) 0.40735(16) 0.0446(13) Uani 1 1 d . . .
H7 H 0.4646 0.5709 0.4252 0.054 Uiso 1 1 calc R . .
C8 C 0.3561(5) 0.4118(5) 0.3955(2) 0.0594(17) Uani 1 1 d . . .
H8A H 0.3408 0.4260 0.4206 0.071 Uiso 1 1 calc R . .
H8B H 0.3441 0.3400 0.3950 0.071 Uiso 1 1 calc R . .
C9 C 0.2852(5) 0.4215(6) 0.3686(2) 0.0661(18) Uani 1 1 d . . .
H9A H 0.2978 0.4022 0.3440 0.079 Uiso 1 1 calc R . .
H9B H 0.2124 0.3716 0.3754 0.079 Uiso 1 1 calc R . .
C10 C 0.9627(5) 0.8098(5) 0.3585(2) 0.0585(16) Uani 1 1 d . . .
H10A H 1.0014 0.8255 0.3816 0.088 Uiso 1 1 calc R . .
H10B H 0.9565 0.8698 0.3510 0.088 Uiso 1 1 calc R . .
H10C H 0.9997 0.7945 0.3395 0.088 Uiso 1 1 calc R . .
C11 C 0.6298(6) 0.4448(6) 0.2661(2) 0.0698(19) Uani 1 1 d . . .
H11A H 0.6936 0.4634 0.2525 0.105 Uiso 1 1 calc R . .
H11B H 0.6055 0.4932 0.2598 0.105 Uiso 1 1 calc R . .
H11C H 0.5762 0.3739 0.2597 0.105 Uiso 1 1 calc R . .
O1S O 0.947(4) 0.1545(18) 0.1543(5) 0.80(6) Uani 1 1 d . . .

loop_
_atom_site_aniso_label
_atom_site_aniso_U_11
_atom_site_aniso_U_22
_atom_site_aniso_U_33
_atom_site_aniso_U_23
_atom_site_aniso_U_13
_atom_site_aniso_U_12
Fe1 0.0213(5) 0.0213(5) 0.0391(9) 0.000 0.000 0.0107(2)
Fe2 0.0249(4) 0.0247(4) 0.0487(5) 0.0036(3) 0.0046(3) 0.0124(3)
Br1 0.0930(6) 0.0502(4) 0.0563(5) -0.0187(3) -0.0185(3) 0.0405(4)
Cl1 0.0773(13) 0.0773(13) 0.076(2) 0.000 0.000 0.0386(7)
O1 0.0304(17) 0.0263(16) 0.0454(19) -0.0064(14) 0.0004(14) 0.0119(14)
O2 0.072(3) 0.091(4) 0.105(4) 0.005(3) 0.000(3) 0.054(3)
O3 0.0313(19) 0.0306(18) 0.060(2) -0.0057(17) 0.0027(16) 0.0084(15)
O4 0.0298(17) 0.0288(17) 0.0404(18) -0.0014(13) -0.0020(13) 0.0143(14)
N1 0.030(2) 0.038(2) 0.054(3) -0.005(2) 0.0032(19) 0.0174(19)
C1 0.039(3) 0.024(2) 0.045(3) -0.0029(19) -0.005(2) 0.018(2)
C2 0.039(3) 0.028(2) 0.058(3) 0.000(2) -0.006(2) 0.017(2)
C3 0.047(3) 0.033(3) 0.052(3) -0.007(2) -0.010(2) 0.021(2)
C4 0.065(4) 0.041(3) 0.047(3) -0.010(2) -0.017(3) 0.033(3)
C5 0.059(4) 0.046(3) 0.049(3) -0.003(2) 0.000(3) 0.035(3)
C6 0.048(3) 0.036(3) 0.044(3) 0.000(2) 0.000(2) 0.029(2)
C7 0.044(3) 0.044(3) 0.055(3) -0.003(2) 0.005(2) 0.029(3)
C8 0.043(3) 0.059(4) 0.079(5) -0.004(3) 0.008(3) 0.027(3)
C9 0.046(4) 0.077(5) 0.075(5) -0.004(4) 0.002(3) 0.029(4)
C10 0.041(3) 0.041(3) 0.076(4) -0.003(3) -0.003(3) 0.007(3)
C11 0.077(5) 0.061(4) 0.075(5) -0.002(4) 0.002(4) 0.038(4)
O1S 1.98(17) 0.34(3) 0.132(13) 0.058(16) 0.22(4) 0.62(6)

loop_
_atom_type_symbol
_atom_type_description
_atom_type_scat_dispersion_real
_atom_type_scat_dispersion_imag
_atom_type_scat_source
C C 0.0033 0.0016 'International Tables Vol C Tables 4.2.6.8 and 6.1.1.4'
H H 0.0000 0.0000 'International Tables Vol C Tables 4.2.6.8 and 6.1.1.4'
Br Br -0.2901 2.4595 'International Tables Vol C Tables 4.2.6.8 and 6.1.1.4'
Cl Cl 0.1484 0.1585 'International Tables Vol C Tables 4.2.6.8 and 6.1.1.4'
Fe Fe 0.3463 0.8444 'International Tables Vol C Tables 4.2.6.8 and 6.1.1.4'
N N 0.0061 0.0033 'International Tables Vol C Tables 4.2.6.8 and 6.1.1.4'
O O 0.0106 0.0060 'International Tables Vol C Tables 4.2.6.8 and 6.1.1.4'

loop_
_geom_angle_atom_site_label_1
_geom_angle_atom_site_label_2
_geom_angle_atom_site_label_3
_geom_angle
_geom_angle_site_symmetry_1
_geom_angle_site_symmetry_3
_geom_angle_publ_flag
O4 Fe1 O4 98.08(11) 18_545 17 ?
O4 Fe1 O4 180.00(18) 18_545 3_665 ?
O4 Fe1 O4 81.93(11) 17 3_665 ?
O4 Fe1 O4 81.93(11) 18_545 2_655 ?
O4 Fe1 O4 180.0 17 2_655 ?
O4 Fe1 O4 98.07(11) 3_665 2_655 ?
O4 Fe1 O4 81.93(11) 18_545 . ?
O4 Fe1 O4 81.93(11) 17 . ?
O4 Fe1 O4 98.07(11) 3_665 . ?
O4 Fe1 O4 98.07(11) 2_655 . ?
O4 Fe1 O4 98.07(11) 18_545 16_655 ?
O4 Fe1 O4 98.07(11) 17 16_655 ?
O4 Fe1 O4 81.93(11) 3_665 16_655 ?
O4 Fe1 O4 81.93(11) 2_655 16_655 ?
O4 Fe1 O4 179.997(1) . 16_655 ?
O1 Fe2 O4 115.43(14) 17 . ?
O1 Fe2 O1 159.35(7) 17 . ?
O4 Fe2 O1 78.93(13) . . ?
O1 Fe2 N1 86.05(15) 17 17 ?
O4 Fe2 N1 101.88(16) . 17 ?
O1 Fe2 N1 106.18(15) . 17 ?
O1 Fe2 O4 77.17(12) 17 17 ?
O4 Fe2 O4 83.15(17) . 17 ?
O1 Fe2 O4 90.70(13) . 17 ?
N1 Fe2 O4 162.99(15) 17 17 ?
O1 Fe2 O3 93.35(13) 17 . ?
O4 Fe2 O3 150.04(13) . . ?
O1 Fe2 O3 71.12(13) . . ?
N1 Fe2 O3 87.53(16) 17 . ?
O4 Fe2 O3 96.14(14) 17 . ?
C1 O1 Fe2 129.8(3) . 18_545 ?
C1 O1 Fe2 124.0(3) . . ?
Fe2 O1 Fe2 103.53(14) 18_545 . ?
C9 O2 H2 109.5 . . ?
C2 O3 C10 118.5(4) . . ?
C2 O3 Fe2 114.3(3) . . ?
C10 O3 Fe2 125.1(4) . . ?
C11 O4 Fe2 117.9(4) . . ?
C11 O4 Fe1 122.7(3) . . ?
Fe2 O4 Fe1 98.07(13) . . ?
C11 O4 Fe2 119.1(4) . 18_545 ?
Fe2 O4 Fe2 99.32(13) . 18_545 ?
Fe1 O4 Fe2 94.59(13) . 18_545 ?
C7 N1 C8 113.6(5) . . ?
C7 N1 Fe2 127.6(4) . 18_545 ?
C8 N1 Fe2 118.7(4) . 18_545 ?
O1 C1 C6 125.6(5) . . ?
O1 C1 C2 115.5(5) . . ?
C6 C1 C2 118.9(5) . . ?
C3 C2 O3 124.7(5) . . ?
C3 C2 C1 120.9(5) . . ?
O3 C2 C1 114.4(5) . . ?
C2 C3 C4 118.4(5) . . ?
C2 C3 H3 120.8 . . ?
C4 C3 H3 120.8 . . ?
C5 C4 C3 122.8(5) . . ?
C5 C4 Br1 119.7(5) . . ?
C3 C4 Br1 117.4(4) . . ?
C4 C5 C6 118.3(5) . . ?
C4 C5 H5 120.9 . . ?
C6 C5 H5 120.9 . . ?
C1 C6 C5 120.5(5) . . ?
C1 C6 C7 123.5(5) . . ?
C5 C6 C7 115.9(5) . . ?
N1 C7 C6 126.5(5) . . ?
N1 C7 H7 116.7 . . ?
C6 C7 H7 116.7 . . ?
N1 C8 C9 110.4(6) . . ?
N1 C8 H8A 109.6 . . ?
C9 C8 H8A 109.6 . . ?
N1 C8 H8B 109.6 . . ?
C9 C8 H8B 109.6 . . ?
H8A C8 H8B 108.1 . . ?
O2 C9 C8 113.6(6) . . ?
O2 C9 H9A 108.8 . . ?
C8 C9 H9A 108.8 . . ?
O2 C9 H9B 108.8 . . ?
C8 C9 H9B 108.8 . . ?
H9A C9 H9B 107.7 . . ?
O3 C10 H10A 109.5 . . ?
O3 C10 H10B 109.5 . . ?
H10A C10 H10B 109.5 . . ?
O3 C10 H10C 109.5 . . ?
H10A C10 H10C 109.5 . . ?
H10B C10 H10C 109.5 . . ?
O4 C11 H11A 109.5 . . ?
O4 C11 H11B 109.5 . . ?
H11A C11 H11B 109.5 . . ?
O4 C11 H11C 109.5 . . ?
H11A C11 H11C 109.5 . . ?
H11B C11 H11C 109.5 . . ?

loop_
_geom_bond_atom_site_label_1
_geom_bond_atom_site_label_2
_geom_bond_distance
_geom_bond_site_symmetry_2
_geom_bond_publ_flag
Fe1 O4 2.150(3) 18_545 ?
Fe1 O4 2.150(3) 17 ?
Fe1 O4 2.150(3) 3_665 ?
Fe1 O4 2.150(3) 2_655 ?
Fe1 O4 2.150(3) . ?
Fe1 O4 2.150(3) 16_655 ?
Fe2 O1 2.040(3) 17 ?
Fe2 O4 2.064(3) . ?
Fe2 O1 2.081(3) . ?
Fe2 N1 2.124(5) 17 ?
Fe2 O4 2.181(3) 17 ?
Fe2 O3 2.336(4) . ?
Br1 C4 1.913(5) . ?
O1 C1 1.337(6) . ?
O1 Fe2 2.040(3) 18_545 ?
O2 C9 1.415(9) . ?
O2 H2 0.8400 . ?
O3 C2 1.372(7) . ?
O3 C10 1.431(7) . ?
O4 C11 1.424(8) . ?
O4 Fe2 2.181(3) 18_545 ?
N1 C7 1.280(7) . ?
N1 C8 1.481(8) . ?
N1 Fe2 2.124(5) 18_545 ?
C1 C6 1.360(7) . ?
C1 C2 1.433(7) . ?
C2 C3 1.363(8) . ?
C3 C4 1.386(9) . ?
C3 H3 0.9500 . ?
C4 C5 1.366(9) . ?
C5 C6 1.419(8) . ?
C5 H5 0.9500 . ?
C6 C7 1.451(8) . ?
C7 H7 0.9500 . ?
C8 C9 1.499(10) . ?
C8 H8A 0.9900 . ?
C8 H8B 0.9900 . ?
C9 H9A 0.9900 . ?
C9 H9B 0.9900 . ?
C10 H10A 0.9800 . ?
C10 H10B 0.9800 . ?
C10 H10C 0.9800 . ?
C11 H11A 0.9800 . ?
C11 H11B 0.9800 . ?
C11 H11C 0.9800 . ?
